data_2018573
loop_
_publ_author_name
'Minkov, Vasily S.'
'Boldyreva, Elena V.'

_publ_section_title
;
 The effect of partial methylation of the glycine amino group on crystal
 structure in <i>N</i>,<i>N</i>-dimethylglycine and its hemihydrate
;
_journal_coeditor_code KU3073
_journal_issue 8
_journal_name_full 'Acta Crystallographica Section C'
_journal_page_first o283
_journal_page_last o287
_journal_paper_doi 10.1107/S0108270112027643
_journal_volume 68
_journal_year 2012
_chemical_formula_iupac 'C4 H9 N O2'
_chemical_formula_moiety 'C4 H9 N O2'
_chemical_formula_sum 'C4 H9 N O2'
_chemical_formula_weight 103.12
_chemical_melting_point 451
_chemical_name_common <i>N</i>,<i>N</i>-dimethylglycine
_chemical_name_systematic
;
2-(Dimethylamino)acetic acid
;
_space_group_IT_number 61
_symmetry_cell_setting orthorhombic
_symmetry_space_group_name_Hall '-P 2ac 2ab'
_symmetry_space_group_name_H-M 'P b c a'
_atom_sites_solution_hydrogens difmap
_atom_sites_solution_primary direct
_atom_sites_solution_secondary difmap
_audit_creation_method SHELXL97
_cell_angle_alpha 90.00
_cell_angle_beta 90.00
_cell_angle_gamma 90.00
_cell_formula_units_Z 16
_cell_length_a 11.2228(3)
_cell_length_b 10.0097(3)
_cell_length_c 18.7285(4)
_cell_measurement_pressure 98
_cell_measurement_reflns_used 19159
_cell_measurement_temperature 295(2)
_cell_measurement_theta_max 45.3994
_cell_measurement_theta_min 4.1550
_cell_volume 2103.90(10)
_computing_cell_refinement 'CrysAlis CCD (Oxford Diffraction, 2008)'
_computing_data_collection 'CrysAlis CCD (Oxford Diffraction, 2008)'
_computing_data_reduction 'CrysAlis RED (Oxford Diffraction, 2008)'
_computing_molecular_graphics
;
Mercury (Macrae <i>et al.</i>, 2008) and ORTEP-3 (Farrugia,
1997)
;
_computing_publication_material 'publCIF (Westrip, 2010)'
_computing_structure_refinement 'SHELXL97 (Sheldrick, 2008)'
_computing_structure_solution 'SHELXS97 (Sheldrick, 2008)'
_diffrn_ambient_temperature 295(2)
_diffrn_detector_area_resol_mean 10.3457
_diffrn_measured_fraction_theta_full 0.998
_diffrn_measured_fraction_theta_max 0.998
_diffrn_measurement_device_type 'Oxford Gemini Ultra R'
_diffrn_measurement_method \w
_diffrn_radiation_monochromator graphite
_diffrn_radiation_source 'fine-focus sealed tube'
_diffrn_radiation_type MoK\a
_diffrn_radiation_wavelength 0.71073
_diffrn_reflns_av_R_equivalents 0.0314
_diffrn_reflns_av_sigmaI/netI 0.0089
_diffrn_reflns_limit_h_max 15
_diffrn_reflns_limit_h_min -15
_diffrn_reflns_limit_k_max 13
_diffrn_reflns_limit_k_min -13
_diffrn_reflns_limit_l_max 25
_diffrn_reflns_limit_l_min -25
_diffrn_reflns_number 56342
_diffrn_reflns_theta_full 28.70
_diffrn_reflns_theta_max 28.70
_diffrn_reflns_theta_min 4.16
_exptl_absorpt_coefficient_mu 0.104
_exptl_absorpt_correction_T_max 0.9796
_exptl_absorpt_correction_T_min 0.9597
_exptl_absorpt_correction_type multi-scan
_exptl_absorpt_process_details '(CrysAlis RED; Oxford Diffraction, 2008)'
_exptl_crystal_colour colourless
_exptl_crystal_density_diffrn 1.302
_exptl_crystal_density_method 'not measured'
_exptl_crystal_description prism
_exptl_crystal_F_000 896
_exptl_crystal_size_max 0.4
_exptl_crystal_size_mid 0.35
_exptl_crystal_size_min 0.2
_refine_diff_density_max 0.281
_refine_diff_density_min -0.192
_refine_ls_extinction_method none
_refine_ls_goodness_of_fit_ref 1.060
_refine_ls_hydrogen_treatment refxyz
_refine_ls_matrix_type full
_refine_ls_number_constraints 0
_refine_ls_number_parameters 181
_refine_ls_number_reflns 2712
_refine_ls_number_restraints 0
_refine_ls_restrained_S_all 1.060
_refine_ls_R_factor_all 0.0445
_refine_ls_R_factor_gt 0.0410
_refine_ls_shift/su_max 0.000
_refine_ls_shift/su_mean 0.000
_refine_ls_structure_factor_coef Fsqd
_refine_ls_weighting_details 'calc w = 1/[\s^2^(Fo^2^)+(0.0606P)^2^+0.3986P] where P=(Fo^2^+2Fc^2^)/3'
_refine_ls_weighting_scheme calc
_refine_ls_wR_factor_gt 0.1117
_refine_ls_wR_factor_ref 0.1148
_reflns_number_gt 2475
_reflns_number_total 2712
_reflns_threshold_expression I>2\s(I)
_cod_data_source_file ku3073.cif
_cod_data_source_block I
_cod_database_code 2018573
_cod_database_fobs_code 2018573

loop_
_symmetry_equiv_pos_as_xyz
'x, y, z'
'-x+1/2, -y, z+1/2'
'x+1/2, -y+1/2, -z'
'-x, y+1/2, -z+1/2'
'-x, -y, -z'
'x-1/2, y, -z-1/2'
'-x-1/2, y-1/2, z'
'x, -y-1/2, z-1/2'

loop_
_atom_site_type_symbol
_atom_site_label
_atom_site_fract_x
_atom_site_fract_y
_atom_site_fract_z
_atom_site_U_iso_or_equiv
_atom_site_adp_type
_atom_site_calc_flag
_atom_site_occupancy
_atom_site_symmetry_multiplicity
N N1A 0.06371(7) 0.73440(9) 0.50066(4) 0.0316(2) Uani d 1 1
H H1A 0.1135(12) 0.6847(13) 0.4750(7) 0.038 Uiso d 1 1
N N1B 0.13313(8) 0.45069(9) 0.27281(4) 0.0335(2) Uani d 1 1
H H1B 0.0744(13) 0.4604(13) 0.3032(7) 0.040 Uiso d 1 1
O O2A 0.07817(8) 0.53742(12) 0.66264(5) 0.0585(3) Uani d 1 1
O O2B 0.36999(9) 0.58032(11) 0.38201(6) 0.0597(3) Uani d 1 1
C C1B 0.26546(10) 0.55743(11) 0.36546(5) 0.0360(2) Uani d 1 1
C C2B 0.24866(9) 0.44448(11) 0.31153(5) 0.0343(2) Uani d 1 1
H H22B 0.2514(12) 0.3612(14) 0.3374(8) 0.041 Uiso d 1 1
H H21B 0.3083(14) 0.4467(13) 0.2776(7) 0.041 Uiso d 1 1
O O1B 0.17369(10) 0.61252(11) 0.38790(5) 0.0603(3) Uani d 1 1
C C2A 0.01419(9) 0.65464(11) 0.56079(5) 0.0339(2) Uani d 1 1
H H21A -0.0328(13) 0.7181(14) 0.5914(7) 0.041 Uiso d 1 1
H H22A -0.0413(13) 0.5899(14) 0.5419(7) 0.041 Uiso d 1 1
O O1A 0.21041(9) 0.57217(11) 0.57718(6) 0.0626(3) Uani d 1 1
C C1A 0.11077(9) 0.58250(11) 0.60357(6) 0.0363(2) Uani d 1 1
C C4A 0.13201(12) 0.85164(12) 0.52758(7) 0.0434(3) Uani d 1 1
H H41A 0.0761(16) 0.9082(17) 0.5563(9) 0.065 Uiso d 1 1
H H43A 0.1953(16) 0.8174(17) 0.5594(9) 0.065 Uiso d 1 1
H H42A 0.1646(16) 0.8963(18) 0.4872(10) 0.065 Uiso d 1 1
C C4B 0.12858(12) 0.56642(14) 0.22350(7) 0.0472(3) Uani d 1 1
H H41B 0.1925(18) 0.5572(18) 0.1859(10) 0.071 Uiso d 1 1
H H43B 0.0524(19) 0.5645(18) 0.1984(10) 0.071 Uiso d 1 1
H H42B 0.1367(16) 0.6474(18) 0.2513(10) 0.071 Uiso d 1 1
C C3B 0.11100(13) 0.32456(15) 0.23337(7) 0.0519(3) Uani d 1 1
H H31B 0.1709(19) 0.3162(19) 0.1963(10) 0.078 Uiso d 1 1
H H33B 0.1150(18) 0.2498(19) 0.2676(10) 0.078 Uiso d 1 1
H H32B 0.0327(19) 0.3294(19) 0.2115(10) 0.078 Uiso d 1 1
C C3A -0.03296(12) 0.77908(14) 0.45193(7) 0.0477(3) Uani d 1 1
H H31A -0.0913(18) 0.8256(19) 0.4808(10) 0.072 Uiso d 1 1
H H32A -0.0656(17) 0.7007(19) 0.4288(9) 0.072 Uiso d 1 1
H H33A -0.0003(17) 0.8388(18) 0.4152(10) 0.072 Uiso d 1 1

loop_
_atom_site_aniso_label
_atom_site_aniso_U_11
_atom_site_aniso_U_22
_atom_site_aniso_U_33
_atom_site_aniso_U_12
_atom_site_aniso_U_13
_atom_site_aniso_U_23
N1A 0.0311(4) 0.0360(4) 0.0277(4) 0.0046(3) 0.0010(3) -0.0021(3)
N1B 0.0268(4) 0.0472(5) 0.0267(4) 0.0002(3) 0.0003(3) -0.0016(3)
O2A 0.0337(4) 0.1009(8) 0.0410(5) 0.0053(4) 0.0030(3) 0.0255(5)
O2B 0.0469(5) 0.0760(7) 0.0563(6) -0.0187(5) -0.0095(4) -0.0127(5)
C1B 0.0400(5) 0.0412(5) 0.0268(4) -0.0038(4) -0.0010(4) -0.0005(4)
C2B 0.0284(4) 0.0420(5) 0.0326(5) 0.0032(4) -0.0033(4) -0.0040(4)
O1B 0.0580(6) 0.0770(7) 0.0460(5) 0.0133(5) 0.0023(4) -0.0253(5)
C2A 0.0283(4) 0.0396(5) 0.0340(5) 0.0023(4) 0.0035(4) 0.0010(4)
O1A 0.0423(5) 0.0827(7) 0.0629(6) 0.0283(5) 0.0198(4) 0.0279(5)
C1A 0.0305(5) 0.0433(5) 0.0352(5) 0.0033(4) 0.0027(4) 0.0032(4)
C4A 0.0461(6) 0.0407(6) 0.0435(6) -0.0069(5) -0.0013(5) 0.0002(5)
C4B 0.0433(6) 0.0605(8) 0.0378(6) 0.0093(5) -0.0004(5) 0.0110(5)
C3B 0.0491(7) 0.0603(8) 0.0463(6) -0.0105(6) -0.0086(5) -0.0127(6)
C3A 0.0477(6) 0.0547(7) 0.0406(6) 0.0071(5) -0.0127(5) 0.0036(5)

loop_
_atom_type_symbol
_atom_type_description
_atom_type_scat_dispersion_real
_atom_type_scat_dispersion_imag
_atom_type_scat_source
C C 0.0033 0.0016 'International Tables Vol C Tables 4.2.6.8 and 6.1.1.4'
H H 0.0000 0.0000 'International Tables Vol C Tables 4.2.6.8 and 6.1.1.4'
O O 0.0106 0.0060 'International Tables Vol C Tables 4.2.6.8 and 6.1.1.4'
N N 0.0061 0.0033 'International Tables Vol C Tables 4.2.6.8 and 6.1.1.4'

loop_
_geom_angle_atom_site_label_1
_geom_angle_atom_site_label_2
_geom_angle_atom_site_label_3
_geom_angle
C3A N1A C2A 110.70(9)
C3A N1A C4A 110.26(9)
C2A N1A C4A 111.02(8)
C3A N1A H1A 107.2(8)
C2A N1A H1A 110.1(8)
C4A N1A H1A 107.5(8)
C4B N1B C3B 110.44(10)
C4B N1B C2B 111.51(9)
C3B N1B C2B 110.68(9)
C4B N1B H1B 107.0(9)
C3B N1B H1B 107.0(9)
C2B N1B H1B 110.0(9)
O2B C1B O1B 128.37(11)
O2B C1B C2B 114.87(10)
O1B C1B C2B 116.75(10)
N1B C2B C1B 113.52(9)
N1B C2B H22B 108.0(8)
C1B C2B H22B 107.6(8)
N1B C2B H21B 107.2(9)
C1B C2B H21B 110.4(9)
H22B C2B H21B 110.1(12)
N1A C2A C1A 112.65(8)
N1A C2A H21A 106.8(8)
C1A C2A H21A 111.8(8)
N1A C2A H22A 108.9(8)
C1A C2A H22A 109.4(8)
H21A C2A H22A 107.1(12)
O1A C1A O2A 126.38(11)
O1A C1A C2A 118.35(10)
O2A C1A C2A 115.26(9)
N1A C4A H41A 107.7(10)
N1A C4A H43A 107.5(10)
H41A C4A H43A 108.8(14)
N1A C4A H42A 107.4(11)
H41A C4A H42A 113.7(14)
H43A C4A H42A 111.5(15)
N1B C4B H41B 109.8(10)
N1B C4B H43B 108.4(11)
H41B C4B H43B 106.5(14)
N1B C4B H42B 108.4(11)
H41B C4B H42B 112.7(15)
H43B C4B H42B 111.0(15)
N1B C3B H31B 108.3(12)
N1B C3B H33B 108.3(11)
H31B C3B H33B 111.7(16)
N1B C3B H32B 108.6(12)
H31B C3B H32B 109.2(15)
H33B C3B H32B 110.7(17)
N1A C3A H31A 107.2(11)
N1A C3A H32A 107.9(11)
H31A C3A H32A 112.5(16)
N1A C3A H33A 109.9(11)
H31A C3A H33A 110.5(15)
H32A C3A H33A 108.7(14)

loop_
_geom_bond_atom_site_label_1
_geom_bond_atom_site_label_2
_geom_bond_distance
N1A C3A 1.4866(14)
N1A C2A 1.4881(13)
N1A C4A 1.4897(14)
N1A H1A 0.890(14)
N1B C4B 1.4823(15)
N1B C3B 1.4837(16)
N1B C2B 1.4868(13)
N1B H1B 0.876(15)
O2A C1A 1.2496(13)
O2B C1B 1.2349(14)
C1B O1B 1.2415(15)
C1B C2B 1.5278(14)
C2B H22B 0.965(14)
C2B H21B 0.923(15)
C2A C1A 1.5292(14)
C2A H21A 1.005(14)
C2A H22A 0.966(15)
O1A C1A 1.2269(14)
C4A H41A 1.002(18)
C4A H43A 0.989(18)
C4A H42A 0.952(19)
C4B H41B 1.01(2)
C4B H43B 0.98(2)
C4B H42B 0.968(18)
C3B H31B 0.97(2)
C3B H33B 0.987(19)
C3B H32B 0.97(2)
C3A H31A 0.97(2)
C3A H32A 0.97(2)
C3A H33A 0.982(19)

loop_
_geom_hbond_atom_site_label_D
_geom_hbond_atom_site_label_H
_geom_hbond_atom_site_label_A
_geom_hbond_site_symmetry_A
_geom_hbond_distance_DH
_geom_hbond_distance_HA
_geom_hbond_distance_DA
_geom_hbond_angle_DHA
N1A H1A O1B . 0.890(14) 1.907(14) 2.7334(12) 153.7(12)
N1B H1B O2A 5_566 0.876(15) 1.828(15) 2.6645(12) 158.9(13)

loop_
_geom_torsion_atom_site_label_1
_geom_torsion_atom_site_label_2
_geom_torsion_atom_site_label_3
_geom_torsion_atom_site_label_4
_geom_torsion
_geom_torsion_publ_flag
C4A N1A C2A C1A -69.04(11) no
C3A N1A C2A C1A 168.16(9) no
O2A C1A C2A N1A 165.70(10) no
O1A C1A C2A N1A -15.45(15) no
C4B N1B C2B C1B 68.80(12) no
C3B N1B C2B C1B -167.84(10) no
O2B C1B C2B N1B -158.74(10) no
O1B C1B C2B N1B 22.50(14) no

loop_
_cod_related_entry_id
_cod_related_entry_database
_cod_related_entry_code
1 ChemSpider 653
